data_7126445
loop_
_publ_author_name
'Wang, Jian-Xin'
'Yu, Yi-Shuai'
'Niu, Li-Ya'
'Zou, Bo'
'Wang, Kai'
'Yang, Qing-Zheng'

_publ_section_title
;
 A difluoroboron \b-diketonate based thermometer with
 temperature-dependent emission wavelength.
;
_journal_issue 46
_journal_name_full 'Chemical communications (Cambridge, England)'
_journal_page_first 6269
_journal_page_last 6272
_journal_paper_doi 10.1039/d0cc01505a
_journal_volume 56
_journal_year 2020
_chemical_formula_moiety 'C20 H21 B F2 O3'
_chemical_formula_sum 'C20 H21 B F2 O3'
_chemical_formula_weight 358.18
_space_group_crystal_system orthorhombic
_space_group_IT_number 61
_space_group_name_Hall '-P 2ac 2ab'
_space_group_name_H-M_alt 'P b c a'
_atom_sites_solution_hydrogens geom
_atom_sites_solution_primary direct
_audit_creation_date 2019-10-18
_audit_creation_method
;
Olex2 1.2
(compiled 2018.05.29 svn.r3508 for OlexSys, GUI svn.r5506)
;
_audit_update_record
;
2020-01-13 deposited with the CCDC.	2020-04-22 downloaded from the CCDC.
;
_cell_angle_alpha 90
_cell_angle_beta 90
_cell_angle_gamma 90
_cell_formula_units_Z 8
_cell_length_a 7.1936(15)
_cell_length_b 10.205(3)
_cell_length_c 50.76(4)
_cell_measurement_reflns_used 3323
_cell_measurement_temperature 399.9(3)
_cell_measurement_theta_max 29.4450
_cell_measurement_theta_min 2.9240
_cell_volume 3726(3)
_computing_cell_refinement 'CrysAlisPro 1.171.40.58a (Rigaku OD, 2019)'
_computing_data_collection 'CrysAlisPro 1.171.40.58a (Rigaku OD, 2019)'
_computing_data_reduction 'CrysAlisPro 1.171.40.58a (Rigaku OD, 2019)'
_computing_molecular_graphics 'Olex2 (Dolomanov et al., 2009)'
_computing_publication_material 'Olex2 (Dolomanov et al., 2009)'
_computing_structure_refinement 'ShelXL (Sheldrick, 2015)'
_computing_structure_solution 'ShelXS (Sheldrick, 2008)'
_diffrn_ambient_environment air
_diffrn_ambient_temperature 399.9(3)
_diffrn_detector 'Hybrid Pixel Array Detector'
_diffrn_detector_area_resol_mean 10.0000
_diffrn_detector_type HyPix
_diffrn_measured_fraction_theta_full 0.999
_diffrn_measured_fraction_theta_max 0.872
_diffrn_measurement_details
;
List of Runs (angles in degrees, time in seconds):

  # Type    Start    End  Width  t~exp~   \w     \q     \k     \f   Frames
#--------------------------------------------------------------------------
  1  \w     -4.00  87.00   0.25    2.00    --   17.58  57.00  30.00  364
  2  \w     33.00  72.00   0.25    2.00    --   17.58  77.00 120.00  156
  3  \w     -1.00  30.00   0.25    2.00    --   17.58  77.00 120.00  124
  4  \w    -12.00  93.00   0.25    2.00    --   17.58  57.00  90.00  420
;
_diffrn_measurement_device 'four-circle diffractometer'
_diffrn_measurement_device_type 'XtaLAB Synergy R, DW system, HyPix'
_diffrn_measurement_method '\w scans'
_diffrn_orient_matrix_type 'CrysAlisPro convention (1999,Acta A55,543-557)'
_diffrn_orient_matrix_UB_11 0.0873854000
_diffrn_orient_matrix_UB_12 -0.0050135000
_diffrn_orient_matrix_UB_13 0.0063195000
_diffrn_orient_matrix_UB_21 -0.0437850000
_diffrn_orient_matrix_UB_22 -0.0046267000
_diffrn_orient_matrix_UB_23 0.0125548000
_diffrn_orient_matrix_UB_31 -0.0034466000
_diffrn_orient_matrix_UB_32 -0.0689288000
_diffrn_orient_matrix_UB_33 -0.0015158000
_diffrn_radiation_monochromator mirror
_diffrn_radiation_probe x-ray
_diffrn_radiation_type MoK\a
_diffrn_radiation_wavelength 0.71073
_diffrn_reflns_av_R_equivalents 0.1199
_diffrn_reflns_av_unetI/netI 0.0870
_diffrn_reflns_Laue_measured_fraction_full 0.999
_diffrn_reflns_Laue_measured_fraction_max 0.872
_diffrn_reflns_limit_h_max 8
_diffrn_reflns_limit_h_min -10
_diffrn_reflns_limit_k_max 14
_diffrn_reflns_limit_k_min -8
_diffrn_reflns_limit_l_max 38
_diffrn_reflns_limit_l_min -70
_diffrn_reflns_number 20217
_diffrn_reflns_point_group_measured_fraction_full 0.999
_diffrn_reflns_point_group_measured_fraction_max 0.872
_diffrn_reflns_theta_full 25.242
_diffrn_reflns_theta_max 30.856
_diffrn_reflns_theta_min 2.407
_diffrn_source 'Rotating-anode X-ray tube'
_diffrn_source_type 'Rigaku (Mo) X-ray Source'
_exptl_absorpt_coefficient_mu 0.097
_exptl_absorpt_correction_T_max 1.00000
_exptl_absorpt_correction_T_min 0.47240
_exptl_absorpt_correction_type multi-scan
_exptl_absorpt_process_details
;
CrysAlisPro 1.171.40.58a (Rigaku Oxford Diffraction, 2019)
Empirical absorption correction using spherical harmonics,
 implemented in SCALE3 ABSPACK scaling algorithm.
;
_exptl_crystal_colour yellow
_exptl_crystal_density_diffrn 1.277
_exptl_crystal_description block
_exptl_crystal_F_000 1504
_exptl_crystal_size_max 0.55
_exptl_crystal_size_mid 0.21
_exptl_crystal_size_min 0.12
_refine_diff_density_max 0.283
_refine_diff_density_min -0.488
_refine_diff_density_rms 0.075
_refine_ls_extinction_method none
_refine_ls_goodness_of_fit_ref 1.072
_refine_ls_hydrogen_treatment constr
_refine_ls_matrix_type full
_refine_ls_number_parameters 239
_refine_ls_number_reflns 5122
_refine_ls_number_restraints 0
_refine_ls_restrained_S_all 1.072
_refine_ls_R_factor_all 0.1737
_refine_ls_R_factor_gt 0.1104
_refine_ls_shift/su_max 0.001
_refine_ls_shift/su_mean 0.000
_refine_ls_structure_factor_coef Fsqd
_refine_ls_weighting_details 'w=1/[\s^2^(Fo^2^)+(0.2000P)^2^] where P=(Fo^2^+2Fc^2^)/3'
_refine_ls_weighting_scheme calc
_refine_ls_wR_factor_gt 0.3171
_refine_ls_wR_factor_ref 0.3638
_reflns_Friedel_coverage 0.000
_reflns_number_gt 2367
_reflns_number_total 5122
_reflns_threshold_expression 'I > 2\s(I)'
_cod_data_source_file d0cc01505a2.cif
_cod_data_source_block 400k_CCDC2
_cod_depositor_comments 'Adding full bibliography for 7126433--7126447.cif.'
_cod_original_cell_volume 3727(3)
_cod_database_code 7126445
_shelx_shelxl_version_number 2018/3
_shelx_space_group_comment
;
The symmetry employed for this shelxl refinement is uniquely defined
by the following loop, which should always be used as a source of
symmetry information in preference to the above space-group names.
They are only intended as comments.
;
_shelx_estimated_absorpt_t_max 0.988
_shelx_estimated_absorpt_t_min 0.949
_diffrn_oxdiff_digest_frames
;
0108a728e287377d75bb0c93cfff91b747010649025
;
_reflns_odcompleteness_completeness 99.84
_reflns_odcompleteness_iscentric 1
_reflns_odcompleteness_theta 27.42
_olex2_refinement_description
;
1. Fixed Uiso
 At 1.2 times of:
  All C(H) groups
 At 1.5 times of:
  All C(H,H,H) groups
2.a Aromatic/amide H refined with riding coordinates:
 C9(H9), C7(H7), C13(H13), C16(H16), C12(H12), C5(H5), C15(H15), C3(H3), C4(H4)
2.b Idealised Me refined as rotating group:
 C18(H18A,H18B,H18C), C1(H1A,H1B,H1C), C19(H19A,H19B,H19C), C20(H20A,H20B,H20C)
;
_olex2_submission_special_instructions 'No special instructions were received'
_oxdiff_exptl_absorpt_empirical_details
;
Empirical correction (ABSPACK) includes:
- Absorption correction using spherical harmonics
- Frame scaling
;
_oxdiff_exptl_absorpt_empirical_full_max 4.630
_oxdiff_exptl_absorpt_empirical_full_min 0.409

loop_
_space_group_symop_operation_xyz
'x, y, z'
'-x+1/2, -y, z+1/2'
'-x, y+1/2, -z+1/2'
'x+1/2, -y+1/2, -z'
'-x, -y, -z'
'x-1/2, y, -z-1/2'
'x, -y-1/2, z-1/2'
'-x-1/2, y-1/2, z'

loop_
_atom_site_label
_atom_site_type_symbol
_atom_site_fract_x
_atom_site_fract_y
_atom_site_fract_z
_atom_site_U_iso_or_equiv
_atom_site_adp_type
_atom_site_occupancy
_atom_site_site_symmetry_order
_atom_site_calc_flag
_atom_site_refinement_flags_posn
_atom_site_refinement_flags_adp
_atom_site_refinement_flags_occupancy
_atom_site_disorder_assembly
_atom_site_disorder_group
O2 O 0.4395(3) 0.6296(2) 0.62291(4) 0.0809(7) Uani 1 1 d . . . . .
O1 O 0.4354(3) 0.8001(2) 0.58889(4) 0.0840(7) Uani 1 1 d . . . . .
C11 C 0.7128(4) 0.5464(3) 0.64151(5) 0.0619(7) Uani 1 1 d . . . . .
C10 C 0.6198(4) 0.6337(3) 0.62273(5) 0.0593(7) Uani 1 1 d . . . . .
C6 C 0.7049(4) 0.8913(3) 0.57086(5) 0.0643(7) Uani 1 1 d . . . . .
C8 C 0.6157(4) 0.7999(3) 0.58925(5) 0.0614(7) Uani 1 1 d . . . . .
C9 C 0.7106(4) 0.7179(3) 0.60601(6) 0.0710(8) Uani 1 1 d . . . . .
H9 H 0.839860 0.719579 0.606024 0.085 Uiso 1 1 calc R . . . .
F2 F 0.2235(3) 0.7938(2) 0.62338(4) 0.1095(8) Uani 1 1 d . . . . .
F1 F 0.2066(3) 0.6448(2) 0.59159(4) 0.1074(8) Uani 1 1 d . . . . .
C7 C 0.5977(4) 0.9730(3) 0.55461(5) 0.0696(8) Uani 1 1 d . . . . .
H7 H 0.468679 0.969319 0.555447 0.083 Uiso 1 1 calc R . . . .
C14 C 0.8870(4) 0.3934(3) 0.68089(5) 0.0689(8) Uani 1 1 d . . . . .
C13 C 0.6986(4) 0.3803(3) 0.67520(6) 0.0753(8) Uani 1 1 d . . . . .
H13 H 0.628263 0.319754 0.684579 0.090 Uiso 1 1 calc R . . . .
C2 C 0.6825(4) 1.0587(3) 0.53743(6) 0.0778(9) Uani 1 1 d . . . . .
O3 O 0.5918(4) 1.1420(3) 0.52072(5) 0.1083(9) Uani 1 1 d . . . . .
C16 C 0.9014(4) 0.5564(4) 0.64630(6) 0.0822(9) Uani 1 1 d . . . . .
H16 H 0.972860 0.614798 0.636534 0.099 Uiso 1 1 calc R . . . .
C12 C 0.6136(4) 0.4547(3) 0.65607(6) 0.0735(8) Uani 1 1 d . . . . .
H12 H 0.487351 0.443379 0.652827 0.088 Uiso 1 1 calc R . . . .
C5 C 0.8960(4) 0.8979(4) 0.56933(7) 0.0863(10) Uani 1 1 d . . . . .
H5 H 0.969103 0.844638 0.579999 0.104 Uiso 1 1 calc R . . . .
C15 C 0.9848(4) 0.4803(4) 0.66547(7) 0.0875(10) Uani 1 1 d . . . . .
H15 H 1.112262 0.488102 0.668061 0.105 Uiso 1 1 calc R . . . .
C3 C 0.8732(5) 1.0626(4) 0.53573(7) 0.0950(11) Uani 1 1 d . . . . .
H3 H 0.930822 1.118152 0.523721 0.114 Uiso 1 1 calc R . . . .
B1 B 0.3220(5) 0.7170(4) 0.60664(7) 0.0755(10) Uani 1 1 d . . . . .
C17 C 0.9813(5) 0.3200(4) 0.70401(6) 0.0832(10) Uani 1 1 d . . . . .
C4 C 0.9783(4) 0.9837(5) 0.55190(9) 0.1071(13) Uani 1 1 d . . . . .
H4 H 1.107287 0.988419 0.551055 0.129 Uiso 1 1 calc R . . . .
C18 C 0.8595(7) 0.2119(5) 0.71547(9) 0.1200(14) Uani 1 1 d . . . . .
H18A H 0.743846 0.248671 0.721317 0.180 Uiso 1 1 calc GR . . . .
H18B H 0.922148 0.171954 0.730115 0.180 Uiso 1 1 calc GR . . . .
H18C H 0.835947 0.146989 0.702199 0.180 Uiso 1 1 calc GR . . . .
C1 C 0.3934(5) 1.1460(5) 0.52201(8) 0.1101(14) Uani 1 1 d . . . . .
H1A H 0.347520 1.210731 0.509929 0.165 Uiso 1 1 calc GR . . . .
H1B H 0.355463 1.168243 0.539584 0.165 Uiso 1 1 calc GR . . . .
H1C H 0.343937 1.061699 0.517398 0.165 Uiso 1 1 calc GR . . . .
C19 C 1.0082(6) 0.4203(5) 0.72650(9) 0.1322(18) Uani 1 1 d . . . . .
H19A H 1.091350 0.488246 0.720791 0.198 Uiso 1 1 calc GR . . . .
H19B H 1.059764 0.376989 0.741609 0.198 Uiso 1 1 calc GR . . . .
H19C H 0.890322 0.458089 0.731058 0.198 Uiso 1 1 calc GR . . . .
C20 C 1.1611(7) 0.2630(7) 0.69468(11) 0.168(3) Uani 1 1 d . . . . .
H20A H 1.141894 0.219425 0.678141 0.252 Uiso 1 1 calc GR . . . .
H20B H 1.205969 0.201165 0.707429 0.252 Uiso 1 1 calc GR . . . .
H20C H 1.250721 0.331809 0.692473 0.252 Uiso 1 1 calc GR . . . .

loop_
_atom_site_aniso_label
_atom_site_aniso_U_11
_atom_site_aniso_U_22
_atom_site_aniso_U_33
_atom_site_aniso_U_23
_atom_site_aniso_U_13
_atom_site_aniso_U_12
O2 0.0487(11) 0.0900(15) 0.1040(15) 0.0387(12) 0.0008(10) 0.0001(10)
O1 0.0459(11) 0.0973(16) 0.1087(16) 0.0447(13) -0.0002(10) 0.0053(10)
C11 0.0526(16) 0.0616(15) 0.0716(15) 0.0083(13) -0.0033(11) 0.0008(11)
C10 0.0510(15) 0.0559(14) 0.0710(15) 0.0073(12) -0.0041(12) -0.0005(11)
C6 0.0564(16) 0.0670(16) 0.0696(15) 0.0107(13) 0.0028(12) 0.0000(12)
C8 0.0488(14) 0.0657(15) 0.0696(15) 0.0051(12) 0.0002(12) 0.0009(11)
C9 0.0498(15) 0.0780(18) 0.0851(18) 0.0195(15) -0.0025(13) -0.0015(13)
F2 0.0961(16) 0.1089(16) 0.1235(15) 0.0288(12) 0.0289(12) 0.0260(12)
F1 0.0837(14) 0.1209(17) 0.1177(15) 0.0283(13) -0.0261(11) -0.0212(12)
C7 0.0571(15) 0.0761(17) 0.0755(16) 0.0159(14) 0.0019(13) 0.0006(13)
C14 0.0659(18) 0.0641(16) 0.0766(17) 0.0091(14) -0.0032(14) 0.0079(13)
C13 0.0685(19) 0.0713(17) 0.0862(18) 0.0223(15) -0.0004(15) -0.0057(14)
C2 0.0728(19) 0.086(2) 0.0745(17) 0.0247(16) 0.0005(14) -0.0048(15)
O3 0.0880(17) 0.122(2) 0.1145(17) 0.0610(16) 0.0066(14) 0.0009(15)
C16 0.0520(17) 0.096(2) 0.099(2) 0.0366(18) -0.0001(15) -0.0022(15)
C12 0.0545(16) 0.0713(17) 0.0946(19) 0.0171(15) -0.0050(14) -0.0013(13)
C5 0.0581(18) 0.092(2) 0.108(2) 0.035(2) 0.0019(16) -0.0011(16)
C15 0.0596(18) 0.096(2) 0.107(2) 0.027(2) -0.0120(16) -0.0023(16)
C3 0.074(2) 0.099(2) 0.112(2) 0.043(2) 0.0156(19) -0.0124(18)
B1 0.0519(18) 0.083(2) 0.091(2) 0.021(2) -0.0021(17) 0.0021(16)
C17 0.086(2) 0.082(2) 0.0815(19) 0.0182(17) -0.0137(16) 0.0119(16)
C4 0.063(2) 0.120(3) 0.138(3) 0.043(3) 0.0122(19) -0.0095(19)
C18 0.143(4) 0.104(3) 0.113(3) 0.040(2) -0.020(3) -0.001(3)
C1 0.083(3) 0.130(3) 0.117(3) 0.053(3) -0.005(2) 0.012(2)
C19 0.170(5) 0.112(3) 0.115(3) 0.011(3) -0.054(3) -0.004(3)
C20 0.123(4) 0.217(6) 0.163(4) 0.096(4) 0.023(3) 0.092(4)

loop_
_atom_type_symbol
_atom_type_description
_atom_type_scat_dispersion_real
_atom_type_scat_dispersion_imag
_atom_type_scat_source
C C 0.0033 0.0016 'International Tables Vol C Tables 4.2.6.8 and 6.1.1.4'
H H 0.0000 0.0000 'International Tables Vol C Tables 4.2.6.8 and 6.1.1.4'
B B 0.0013 0.0007 'International Tables Vol C Tables 4.2.6.8 and 6.1.1.4'
F F 0.0171 0.0103 'International Tables Vol C Tables 4.2.6.8 and 6.1.1.4'
O O 0.0106 0.0060 'International Tables Vol C Tables 4.2.6.8 and 6.1.1.4'

loop_
_geom_angle_atom_site_label_1
_geom_angle_atom_site_label_2
_geom_angle_atom_site_label_3
_geom_angle
_geom_angle_site_symmetry_1
_geom_angle_site_symmetry_3
_geom_angle_publ_flag
C10 O2 B1 123.2(2) . . ?
C8 O1 B1 122.8(2) . . ?
C16 C11 C10 121.2(2) . . ?
C16 C11 C12 117.4(2) . . ?
C12 C11 C10 121.4(2) . . ?
O2 C10 C11 115.6(2) . . ?
O2 C10 C9 120.0(2) . . ?
C9 C10 C11 124.4(2) . . ?
C7 C6 C8 120.8(2) . . ?
C5 C6 C8 120.2(2) . . ?
C5 C6 C7 119.1(2) . . ?
O1 C8 C6 115.3(2) . . ?
O1 C8 C9 120.4(2) . . ?
C9 C8 C6 124.3(2) . . ?
C10 C9 C8 121.8(3) . . ?
C10 C9 H9 119.1 . . ?
C8 C9 H9 119.1 . . ?
C6 C7 H7 119.8 . . ?
C2 C7 C6 120.4(3) . . ?
C2 C7 H7 119.8 . . ?
C13 C14 C17 122.5(3) . . ?
C15 C14 C13 116.2(3) . . ?
C15 C14 C17 121.2(3) . . ?
C14 C13 H13 119.1 . . ?
C12 C13 C14 121.8(3) . . ?
C12 C13 H13 119.1 . . ?
O3 C2 C7 125.2(3) . . ?
O3 C2 C3 114.8(3) . . ?
C3 C2 C7 120.0(3) . . ?
C2 O3 C1 117.8(2) . . ?
C11 C16 H16 119.7 . . ?
C15 C16 C11 120.6(3) . . ?
C15 C16 H16 119.7 . . ?
C11 C12 H12 119.4 . . ?
C13 C12 C11 121.3(3) . . ?
C13 C12 H12 119.4 . . ?
C6 C5 H5 120.2 . . ?
C4 C5 C6 119.7(3) . . ?
C4 C5 H5 120.2 . . ?
C14 C15 C16 122.7(3) . . ?
C14 C15 H15 118.6 . . ?
C16 C15 H15 118.6 . . ?
C2 C3 H3 120.2 . . ?
C2 C3 C4 119.6(3) . . ?
C4 C3 H3 120.2 . . ?
O2 B1 O1 111.7(2) . . ?
F2 B1 O2 107.3(3) . . ?
F2 B1 O1 109.8(3) . . ?
F1 B1 O2 109.8(3) . . ?
F1 B1 O1 107.9(3) . . ?
F1 B1 F2 110.4(3) . . ?
C18 C17 C14 112.8(3) . . ?
C18 C17 C19 105.6(3) . . ?
C19 C17 C14 107.1(3) . . ?
C20 C17 C14 109.1(3) . . ?
C20 C17 C18 109.6(4) . . ?
C20 C17 C19 112.6(4) . . ?
C5 C4 H4 119.4 . . ?
C3 C4 C5 121.2(3) . . ?
C3 C4 H4 119.4 . . ?
C17 C18 H18A 109.5 . . ?
C17 C18 H18B 109.5 . . ?
C17 C18 H18C 109.5 . . ?
H18A C18 H18B 109.5 . . ?
H18A C18 H18C 109.5 . . ?
H18B C18 H18C 109.5 . . ?
O3 C1 H1A 109.5 . . ?
O3 C1 H1B 109.5 . . ?
O3 C1 H1C 109.5 . . ?
H1A C1 H1B 109.5 . . ?
H1A C1 H1C 109.5 . . ?
H1B C1 H1C 109.5 . . ?
C17 C19 H19A 109.5 . . ?
C17 C19 H19B 109.5 . . ?
C17 C19 H19C 109.5 . . ?
H19A C19 H19B 109.5 . . ?
H19A C19 H19C 109.5 . . ?
H19B C19 H19C 109.5 . . ?
C17 C20 H20A 109.5 . . ?
C17 C20 H20B 109.5 . . ?
C17 C20 H20C 109.5 . . ?
H20A C20 H20B 109.5 . . ?
H20A C20 H20C 109.5 . . ?
H20B C20 H20C 109.5 . . ?

loop_
_geom_bond_atom_site_label_1
_geom_bond_atom_site_label_2
_geom_bond_distance
_geom_bond_site_symmetry_2
_geom_bond_publ_flag
O2 C10 1.298(3) . ?
O2 B1 1.480(4) . ?
O1 C8 1.297(3) . ?
O1 B1 1.482(4) . ?
C11 C10 1.466(3) . ?
C11 C16 1.383(4) . ?
C11 C12 1.390(4) . ?
C10 C9 1.374(4) . ?
C6 C8 1.468(4) . ?
C6 C7 1.404(4) . ?
C6 C5 1.379(4) . ?
C8 C9 1.375(4) . ?
C9 H9 0.9300 . ?
F2 B1 1.356(4) . ?
F1 B1 1.347(4) . ?
C7 H7 0.9300 . ?
C7 C2 1.377(4) . ?
C14 C13 1.392(4) . ?
C14 C15 1.376(4) . ?
C14 C17 1.549(4) . ?
C13 H13 0.9300 . ?
C13 C12 1.375(4) . ?
C2 O3 1.367(4) . ?
C2 C3 1.376(5) . ?
O3 C1 1.429(4) . ?
C16 H16 0.9300 . ?
C16 C15 1.382(4) . ?
C12 H12 0.9300 . ?
C5 H5 0.9300 . ?
C5 C4 1.379(5) . ?
C15 H15 0.9300 . ?
C3 H3 0.9300 . ?
C3 C4 1.376(5) . ?
C17 C18 1.524(6) . ?
C17 C19 1.545(6) . ?
C17 C20 1.495(6) . ?
C4 H4 0.9300 . ?
C18 H18A 0.9600 . ?
C18 H18B 0.9600 . ?
C18 H18C 0.9600 . ?
C1 H1A 0.9600 . ?
C1 H1B 0.9600 . ?
C1 H1C 0.9600 . ?
C19 H19A 0.9600 . ?
C19 H19B 0.9600 . ?
C19 H19C 0.9600 . ?
C20 H20A 0.9600 . ?
C20 H20B 0.9600 . ?
C20 H20C 0.9600 . ?

loop_
_geom_torsion_atom_site_label_1
_geom_torsion_atom_site_label_2
_geom_torsion_atom_site_label_3
_geom_torsion_atom_site_label_4
_geom_torsion
_geom_torsion_site_symmetry_1
_geom_torsion_site_symmetry_2
_geom_torsion_site_symmetry_3
_geom_torsion_site_symmetry_4
_geom_torsion_publ_flag
O2 C10 C9 C8 0.3(4) . . . . ?
O1 C8 C9 C10 0.3(4) . . . . ?
C11 C10 C9 C8 -178.4(3) . . . . ?
C11 C16 C15 C14 -1.0(6) . . . . ?
C10 O2 B1 O1 4.7(4) . . . . ?
C10 O2 B1 F2 -115.6(3) . . . . ?
C10 O2 B1 F1 124.3(3) . . . . ?
C10 C11 C16 C15 175.1(3) . . . . ?
C10 C11 C12 C13 -174.7(3) . . . . ?
C6 C8 C9 C10 -179.6(3) . . . . ?
C6 C7 C2 O3 179.8(3) . . . . ?
C6 C7 C2 C3 1.4(5) . . . . ?
C6 C5 C4 C3 -0.6(7) . . . . ?
C8 O1 B1 O2 -4.1(4) . . . . ?
C8 O1 B1 F2 114.8(3) . . . . ?
C8 O1 B1 F1 -124.8(3) . . . . ?
C8 C6 C7 C2 179.9(3) . . . . ?
C8 C6 C5 C4 179.7(4) . . . . ?
C7 C6 C8 O1 0.9(4) . . . . ?
C7 C6 C8 C9 -179.2(3) . . . . ?
C7 C6 C5 C4 -0.2(5) . . . . ?
C7 C2 O3 C1 3.4(5) . . . . ?
C7 C2 C3 C4 -2.2(6) . . . . ?
C14 C13 C12 C11 0.1(5) . . . . ?
C13 C14 C15 C16 3.4(5) . . . . ?
C13 C14 C17 C18 12.9(5) . . . . ?
C13 C14 C17 C19 -102.9(4) . . . . ?
C13 C14 C17 C20 135.0(5) . . . . ?
C2 C3 C4 C5 1.8(7) . . . . ?
O3 C2 C3 C4 179.2(4) . . . . ?
C16 C11 C10 O2 -169.5(3) . . . . ?
C16 C11 C10 C9 9.2(5) . . . . ?
C16 C11 C12 C13 2.4(5) . . . . ?
C12 C11 C10 O2 7.5(4) . . . . ?
C12 C11 C10 C9 -173.8(3) . . . . ?
C12 C11 C16 C15 -2.0(5) . . . . ?
C5 C6 C8 O1 -179.1(3) . . . . ?
C5 C6 C8 C9 0.9(5) . . . . ?
C5 C6 C7 C2 -0.1(5) . . . . ?
C15 C14 C13 C12 -2.9(5) . . . . ?
C15 C14 C17 C18 -170.1(3) . . . . ?
C15 C14 C17 C19 74.1(4) . . . . ?
C15 C14 C17 C20 -48.0(5) . . . . ?
C3 C2 O3 C1 -178.1(4) . . . . ?
B1 O2 C10 C11 175.7(3) . . . . ?
B1 O2 C10 C9 -3.0(4) . . . . ?
B1 O1 C8 C6 -178.2(3) . . . . ?
B1 O1 C8 C9 1.9(4) . . . . ?
C17 C14 C13 C12 174.2(3) . . . . ?
C17 C14 C15 C16 -173.8(3) . . . . ?
